data_4026744
loop_
_publ_author_name
'Konstantin Troshin'
'Claus Schindele'
'Herbert Mayr'

_publ_section_title
;
 Electrophilicities of Symmetrically Substituted 1,3-Diarylallyl Cations
;
_journal_name_full 'Journal of Organic Chemistry'
_journal_page_first 9391
_journal_page_last 9408
_journal_paper_doi 10.1021/jo201668w
_journal_volume 76
_journal_year 2011
_chemical_formula_moiety 'C19 H23 N2, B F4'
_chemical_formula_sum 'C19 H23 B F4 N2'
_chemical_formula_weight 366.204
_space_group_IT_number 19
_symmetry_cell_setting orthorhombic
_symmetry_Int_Tables_number 19
_symmetry_space_group_name_Hall 'P 2ac 2ab'
_symmetry_space_group_name_H-M 'P 21 21 21'
_atom_sites_solution_hydrogens geom
_atom_sites_solution_primary direct
_atom_sites_solution_secondary difmap
_audit_author_name 'K. Polborn'
_audit_block_code C19H23N2_BF4_schind3_mayr
_audit_creation_date Aug-1999
_audit_creation_method 'form98_1/compatible with shelxl97-2'
_audit_update_record 12-Aug-11
_cell_angle_alpha 90.000
_cell_angle_beta 90.000
_cell_angle_gamma 90.000
_cell_formula_units_Z 4
_cell_length_a 7.7147(13)
_cell_length_b 12.9963(12)
_cell_length_c 18.830(6)
_cell_measurement_reflns_used 25
_cell_measurement_temperature 293(2)
_cell_measurement_theta_max 16
_cell_measurement_theta_min 9
_cell_volume 1887.9(7)
_computing_cell_refinement CAD4(Nonius,_1977)
_computing_data_collection CAD4(Nonius,_1977)
_computing_data_reduction process_MOLEN(Fair,_1990)
_computing_molecular_graphics ZORTEP(Zsolnai,_1994)
_computing_publication_material 'SHELXL-93 (Sheldrick, 1993)'
_computing_structure_refinement 'SHELXL-93 (Sheldrick, 1993)'
_computing_structure_solution 'SHELXS-86 (Sheldrick, 1990)'
_diffrn_ambient_temperature 293(2)
_diffrn_measured_fraction_theta_full 0.999
_diffrn_measured_fraction_theta_max 0.999
_diffrn_measurement_device 'Nonius Mach3'
_diffrn_measurement_device_type 'Nonius Mach3'
_diffrn_measurement_method '\o-2\T-scan '
_diffrn_orient_matrix_type
;first index: i in a~i~^*^, second: diffractometer xyz
 e.g. UB_21,UB_22,UB_23 are the xyz components of b^*^
;
_diffrn_radiation_collimation 0.8
_diffrn_radiation_monochromator graphite
_diffrn_radiation_source 'fine-focus sealed tube'
_diffrn_radiation_type MoK\a
_diffrn_radiation_wavelength 0.71073
_diffrn_reflns_av_R_equivalents 0.0305
_diffrn_reflns_av_sigmaI/netI 0.0247
_diffrn_reflns_limit_h_max 0
_diffrn_reflns_limit_h_min -8
_diffrn_reflns_limit_k_max 0
_diffrn_reflns_limit_k_min -14
_diffrn_reflns_limit_l_max 21
_diffrn_reflns_limit_l_min -21
_diffrn_reflns_number 3331
_diffrn_reflns_theta_full 23.96
_diffrn_reflns_theta_max 23.96
_diffrn_reflns_theta_min 2.16
_diffrn_source_current 40
_diffrn_source_power 2
_diffrn_source_type 'Spellman DF4 Series'
_diffrn_source_voltage 50
_diffrn_standards_decay_% -0.4
_diffrn_standards_interval_time 7200
_diffrn_standards_number 3
_exptl_absorpt_coefficient_mu 0.103
_exptl_absorpt_correction_T_max 0.9996
_exptl_absorpt_correction_T_min 0.9359
_exptl_absorpt_correction_type empirical
_exptl_absorpt_process_details
;
psi scans
;
_exptl_crystal_colour 'blue green'
_exptl_crystal_density_diffrn 1.2884(5)
_exptl_crystal_description bloc
_exptl_crystal_F_000 768
_exptl_crystal_size_max 0.57
_exptl_crystal_size_mid 0.37
_exptl_crystal_size_min 0.30
_refine_diff_density_max 0.166
_refine_diff_density_min -0.115
_refine_diff_density_rms 0.030
_refine_ls_abs_structure_details 'Flack H D (1983), Acta Cryst. A39, 876-881'
_refine_ls_abs_structure_Flack -0.5(16)
_refine_ls_extinction_coef 0.024(3)
_refine_ls_extinction_method SHELXL
_refine_ls_goodness_of_fit_ref 1.061
_refine_ls_hydrogen_treatment constr
_refine_ls_matrix_type full
_refine_ls_number_parameters 269
_refine_ls_number_reflns 1716
_refine_ls_number_restraints 25
_refine_ls_restrained_S_all 1.091
_refine_ls_R_factor_all 0.0475
_refine_ls_R_factor_gt 0.0364
_refine_ls_shift/su_max 0.000
_refine_ls_shift/su_mean 0.000
_refine_ls_structure_factor_coef Fsqd
_refine_ls_weighting_details 'calc w=1/[\s^2^(Fo^2^)+(0.0640P)^2^+0.2011P] where P=(Fo^2^+2Fc^2^)/3'
_refine_ls_weighting_scheme calc
_refine_ls_wR_factor_gt 0.0991
_refine_ls_wR_factor_ref 0.1097
_reflns_number_gt 1378
_reflns_number_total 1716
_reflns_threshold_expression >2sigma(I)
_cod_data_source_file jo201668w_si_002.cif
_cod_data_source_block schind3
_cod_original_cell_volume 1888.0(7)
_cod_original_sg_symbol_Hall 'P 2ac 2ab '
_cod_database_code 4026744

loop_
_symmetry_equiv_pos_as_xyz
'x, y, z'
'-x+1/2, -y, z+1/2'
'x+1/2, -y+1/2, -z'
'-x, y+1/2, -z+1/2'

loop_
_atom_site_label
_atom_site_type_symbol
_atom_site_fract_x
_atom_site_fract_y
_atom_site_fract_z
_atom_site_U_iso_or_equiv
_atom_site_adp_type
_atom_site_occupancy
_atom_site_symmetry_multiplicity
_atom_site_calc_flag
_atom_site_refinement_flags
_atom_site_disorder_assembly
_atom_site_disorder_group
F1 F 0.6920(3) 0.01452(15) 0.46530(11) 0.0916(7) Uani 1 1 d D A .
F2 F 0.4779(7) -0.0945(5) 0.4453(4) 0.120(3) Uani 0.637(13) 1 d PD A 1
F4 F 0.6216(9) -0.0989(4) 0.54687(18) 0.102(2) Uani 0.637(13) 1 d PD A 1
F3 F 0.7473(7) -0.1519(4) 0.4505(3) 0.0947(19) Uani 0.637(13) 1 d PD A 1
F2A F 0.692(3) -0.1354(11) 0.4156(11) 0.266(13) Uani 0.363(13) 1 d PD A 2
F3A F 0.683(3) -0.1292(14) 0.5318(10) 0.252(13) Uani 0.363(13) 1 d PD A 2
F4A F 0.4582(10) -0.0825(11) 0.4686(10) 0.155(7) Uani 0.363(13) 1 d PDU A 2
N1 N 0.4172(4) 0.1293(2) 0.80077(14) 0.0729(8) Uani 1 1 d . . .
N2 N 0.4570(4) 0.0543(2) 0.12058(12) 0.0621(7) Uani 1 1 d . . .
C1 C 0.3841(4) 0.1520(2) 0.73153(15) 0.0600(8) Uani 1 1 d . . .
C2 C 0.4324(4) 0.0840(2) 0.67630(16) 0.0592(8) Uani 1 1 d . . .
H2 H 0.4849 0.0218 0.6877 0.071 Uiso 1 1 calc R . .
C3 C 0.4041(4) 0.1075(2) 0.60720(16) 0.0586(8) Uani 1 1 d . . .
H3 H 0.4373 0.0607 0.5724 0.070 Uiso 1 1 calc R . .
C4 C 0.3256(4) 0.2009(2) 0.58658(15) 0.0547(7) Uani 1 1 d . . .
C5 C 0.2795(4) 0.2685(3) 0.64141(16) 0.0611(8) Uani 1 1 d . . .
H5 H 0.2288 0.3312 0.6297 0.073 Uiso 1 1 calc R . .
C6 C 0.3062(4) 0.2457(3) 0.71117(16) 0.0650(9) Uani 1 1 d . . .
H6 H 0.2726 0.2926 0.7459 0.078 Uiso 1 1 calc R . .
C7 C 0.3671(6) 0.2001(4) 0.85761(18) 0.0992(14) Uani 1 1 d . . .
H7A H 0.4014 0.2688 0.8451 0.119 Uiso 1 1 calc R . .
H7B H 0.4234 0.1803 0.9010 0.119 Uiso 1 1 calc R . .
H7C H 0.2437 0.1978 0.8640 0.119 Uiso 1 1 calc R . .
C8 C 0.5051(6) 0.0355(3) 0.8218(2) 0.0902(12) Uani 1 1 d . . .
H8A H 0.4505 -0.0224 0.7994 0.108 Uiso 1 1 calc R . .
H8B H 0.4986 0.0279 0.8725 0.108 Uiso 1 1 calc R . .
H8C H 0.6244 0.0389 0.8075 0.108 Uiso 1 1 calc R . .
C9 C 0.2910(4) 0.2277(2) 0.51526(16) 0.0579(8) Uani 1 1 d . . .
H9 H 0.2359 0.2906 0.5083 0.070 Uiso 1 1 calc R . .
C10 C 0.3284(4) 0.1727(2) 0.45487(15) 0.0591(8) Uani 1 1 d . . .
H10 H 0.3802 0.1083 0.4591 0.071 Uiso 1 1 calc R . .
C11 C 0.2912(4) 0.2105(2) 0.38827(16) 0.0593(8) Uani 1 1 d . . .
H11 H 0.2300 0.2721 0.3873 0.071 Uiso 1 1 calc R . .
C12 C 0.3328(4) 0.1687(2) 0.32167(15) 0.0554(7) Uani 1 1 d . . .
C13 C 0.4176(4) 0.0733(2) 0.31282(15) 0.0570(8) Uani 1 1 d . . .
H13 H 0.4454 0.0347 0.3529 0.068 Uiso 1 1 calc R . .
C14 C 0.4597(4) 0.0361(2) 0.24808(15) 0.0572(7) Uani 1 1 d . . .
H14 H 0.5168 -0.0267 0.2447 0.069 Uiso 1 1 calc R . .
C15 C 0.4181(4) 0.0915(2) 0.18449(15) 0.0546(7) Uani 1 1 d . . .
C16 C 0.3335(4) 0.1872(2) 0.19321(16) 0.0630(8) Uani 1 1 d . . .
H16 H 0.3052 0.2260 0.1534 0.076 Uiso 1 1 calc R . .
C17 C 0.2929(4) 0.2234(3) 0.25893(16) 0.0611(8) Uani 1 1 d . . .
H17 H 0.2368 0.2865 0.2627 0.073 Uiso 1 1 calc R . .
C18 C 0.4077(6) 0.1085(3) 0.05507(16) 0.0860(12) Uani 1 1 d . . .
H18A H 0.4360 0.0666 0.0147 0.103 Uiso 1 1 calc R . .
H18B H 0.4694 0.1725 0.0522 0.103 Uiso 1 1 calc R . .
H18C H 0.2852 0.1218 0.0555 0.103 Uiso 1 1 calc R . .
C19 C 0.5504(5) -0.0416(3) 0.11158(17) 0.0758(9) Uani 1 1 d . . .
H19A H 0.5667 -0.0549 0.0619 0.091 Uiso 1 1 calc R . .
H19B H 0.4851 -0.0967 0.1324 0.091 Uiso 1 1 calc R . .
H19C H 0.6613 -0.0367 0.1345 0.091 Uiso 1 1 calc R . .
B1 B 0.6332(5) -0.0833(3) 0.47392(19) 0.0655(10) Uani 1 1 d D . .

loop_
_atom_site_aniso_label
_atom_site_aniso_U_11
_atom_site_aniso_U_22
_atom_site_aniso_U_33
_atom_site_aniso_U_23
_atom_site_aniso_U_13
_atom_site_aniso_U_12
F1 0.1104(17) 0.0632(11) 0.1013(14) 0.0088(10) -0.0050(14) -0.0108(13)
F2 0.089(4) 0.118(4) 0.152(6) 0.054(4) -0.061(4) -0.026(3)
F4 0.154(5) 0.092(3) 0.061(2) 0.015(2) 0.023(3) 0.016(3)
F3 0.092(3) 0.078(3) 0.114(4) -0.029(3) 0.008(3) 0.018(2)
F2A 0.39(3) 0.171(13) 0.239(18) -0.144(13) 0.202(19) -0.123(15)
F3A 0.208(18) 0.210(17) 0.34(2) 0.190(18) -0.165(18) -0.081(14)
F4A 0.086(7) 0.175(12) 0.203(14) -0.037(10) 0.058(8) -0.025(7)
N1 0.0734(19) 0.0852(19) 0.0600(15) 0.0049(14) -0.0034(14) -0.0120(17)
N2 0.0628(16) 0.0691(16) 0.0545(14) 0.0057(12) 0.0031(13) 0.0026(14)
C1 0.0522(17) 0.070(2) 0.0578(17) 0.0039(15) 0.0004(14) -0.0130(16)
C2 0.0561(17) 0.0549(16) 0.0667(18) 0.0013(14) -0.0034(15) -0.0006(15)
C3 0.0570(17) 0.0566(17) 0.0621(17) -0.0041(14) 0.0045(16) 0.0012(16)
C4 0.0509(17) 0.0555(16) 0.0577(16) -0.0016(13) 0.0053(14) 0.0008(14)
C5 0.0585(18) 0.0596(18) 0.0651(18) -0.0035(15) 0.0054(16) 0.0074(16)
C6 0.063(2) 0.071(2) 0.0611(18) -0.0091(15) 0.0101(16) 0.0027(18)
C7 0.108(3) 0.128(4) 0.0619(19) -0.007(2) 0.005(2) -0.002(3)
C8 0.092(3) 0.093(3) 0.085(2) 0.025(2) -0.018(2) -0.009(2)
C9 0.0491(17) 0.0589(17) 0.0658(19) 0.0020(15) 0.0034(14) 0.0049(15)
C10 0.0574(18) 0.0598(17) 0.0601(17) 0.0014(14) -0.0007(15) 0.0046(17)
C11 0.0536(17) 0.0580(17) 0.0663(18) 0.0049(15) 0.0003(15) 0.0027(15)
C12 0.0503(16) 0.0590(16) 0.0570(16) 0.0063(14) -0.0049(14) -0.0002(15)
C13 0.0575(18) 0.0549(16) 0.0586(16) 0.0065(13) -0.0092(15) 0.0021(15)
C14 0.0569(18) 0.0549(16) 0.0599(15) 0.0018(14) -0.0046(15) 0.0052(15)
C15 0.0481(16) 0.0594(17) 0.0562(16) 0.0057(13) -0.0013(13) -0.0016(15)
C16 0.0622(19) 0.0672(18) 0.0598(17) 0.0139(15) -0.0037(16) 0.0090(17)
C17 0.0569(18) 0.0623(17) 0.0643(18) 0.0105(15) -0.0013(15) 0.0122(16)
C18 0.103(3) 0.100(3) 0.0552(19) 0.0119(19) 0.001(2) 0.015(3)
C19 0.081(2) 0.076(2) 0.0700(18) -0.0051(18) 0.009(2) 0.003(2)
B1 0.071(3) 0.056(2) 0.070(2) 0.0036(19) 0.001(2) 0.004(2)

loop_
_atom_type_symbol
_atom_type_description
_atom_type_scat_dispersion_real
_atom_type_scat_dispersion_imag
_atom_type_scat_source
C C 0.0033 0.0016 'International Tables Vol C Tables 4.2.6.8 and 6.1.1.4'
H H 0.0000 0.0000 'International Tables Vol C Tables 4.2.6.8 and 6.1.1.4'
F F 0.0171 0.0103 'International Tables Vol C Tables 4.2.6.8 and 6.1.1.4'
N N 0.0061 0.0033 'International Tables Vol C Tables 4.2.6.8 and 6.1.1.4'
B B 0.0013 0.0007 'International Tables Vol C Tables 4.2.6.8 and 6.1.1.4'

loop_
_geom_angle_atom_site_label_1
_geom_angle_atom_site_label_2
_geom_angle_atom_site_label_3
_geom_angle
C1 N1 C8 122.1(3)
C1 N1 C7 121.0(3)
C8 N1 C7 116.9(3)
C15 N2 C19 122.0(3)
C15 N2 C18 121.8(3)
C19 N2 C18 116.3(3)
N1 C1 C6 121.8(3)
N1 C1 C2 121.3(3)
C6 C1 C2 116.8(3)
C3 C2 C1 121.6(3)
C3 C2 H2 119.2
C1 C2 H2 119.2
C2 C3 C4 121.8(3)
C2 C3 H3 119.1
C4 C3 H3 119.1
C5 C4 C3 116.5(3)
C5 C4 C9 119.9(3)
C3 C4 C9 123.7(3)
C6 C5 C4 122.4(3)
C6 C5 H5 118.8
C4 C5 H5 118.8
C5 C6 C1 120.9(3)
C5 C6 H6 119.5
C1 C6 H6 119.5
N1 C7 H7A 109.5
N1 C7 H7B 109.5
H7A C7 H7B 109.5
N1 C7 H7C 109.5
H7A C7 H7C 109.5
H7B C7 H7C 109.5
N1 C8 H8A 109.5
N1 C8 H8B 109.5
H8A C8 H8B 109.5
N1 C8 H8C 109.5
H8A C8 H8C 109.5
H8B C8 H8C 109.5
C10 C9 C4 128.2(3)
C10 C9 H9 115.9
C4 C9 H9 115.9
C9 C10 C11 121.6(3)
C9 C10 H10 119.2
C11 C10 H10 119.2
C10 C11 C12 128.9(3)
C10 C11 H11 115.6
C12 C11 H11 115.6
C11 C12 C13 123.4(3)
C11 C12 C17 120.2(3)
C13 C12 C17 116.4(3)
C14 C13 C12 122.1(3)
C14 C13 H13 118.9
C12 C13 H13 118.9
C13 C14 C15 121.4(3)
C13 C14 H14 119.3
C15 C14 H14 119.3
N2 C15 C16 121.9(3)
N2 C15 C14 121.5(3)
C16 C15 C14 116.6(3)
C17 C16 C15 121.1(3)
C17 C16 H16 119.5
C15 C16 H16 119.5
C16 C17 C12 122.4(3)
C16 C17 H17 118.8
C12 C17 H17 118.8
N2 C18 H18A 109.5
N2 C18 H18B 109.5
H18A C18 H18B 109.5
N2 C18 H18C 109.5
H18A C18 H18C 109.5
H18B C18 H18C 109.5
N2 C19 H19A 109.5
N2 C19 H19B 109.5
H19A C19 H19B 109.5
N2 C19 H19C 109.5
H19A C19 H19C 109.5
H19B C19 H19C 109.5
F3A B1 F2 124.1(8)
F3A B1 F3 77.0(13)
F2 B1 F3 113.0(5)
F3A B1 F4A 111.2(8)
F2 B1 F4A 21.1(10)
F3 B1 F4A 130.0(8)
F3A B1 F1 115.4(7)
F2 B1 F1 110.9(4)
F3 B1 F1 111.5(4)
F4A B1 F1 108.4(6)
F3A B1 F2A 110.4(8)
F2 B1 F2A 85.2(12)
F3 B1 F2A 35.1(13)
F4A B1 F2A 105.9(8)
F1 B1 F2A 104.9(7)
F3A B1 F4 29.0(13)
F2 B1 F4 109.2(5)
F3 B1 F4 105.9(4)
F4A B1 F4 90.5(9)
F1 B1 F4 106.0(4)
F2A B1 F4 138.0(11)

loop_
_geom_bond_atom_site_label_1
_geom_bond_atom_site_label_2
_geom_bond_distance
F1 B1 1.360(4)
F2 B1 1.322(5)
F4 B1 1.391(5)
F3 B1 1.328(5)
F2A B1 1.367(8)
F3A B1 1.301(8)
F4A B1 1.353(8)
N1 C1 1.361(4)
N1 C8 1.450(5)
N1 C7 1.464(5)
N2 C15 1.331(4)
N2 C19 1.450(4)
N2 C18 1.471(4)
C1 C6 1.411(4)
C1 C2 1.415(4)
C2 C3 1.354(4)
C2 H2 0.9300
C3 C4 1.412(4)
C3 H3 0.9300
C4 C5 1.401(4)
C4 C9 1.413(4)
C5 C6 1.362(4)
C5 H5 0.9300
C6 H6 0.9300
C7 H7A 0.9600
C7 H7B 0.9600
C7 H7C 0.9600
C8 H8A 0.9600
C8 H8B 0.9600
C8 H8C 0.9600
C9 C10 1.374(4)
C9 H9 0.9300
C10 C11 1.377(4)
C10 H10 0.9300
C11 C12 1.404(4)
C11 H11 0.9300
C12 C13 1.412(4)
C12 C17 1.413(4)
C13 C14 1.351(4)
C13 H13 0.9300
C14 C15 1.433(4)
C14 H14 0.9300
C15 C16 1.414(4)
C16 C17 1.361(4)
C16 H16 0.9300
C17 H17 0.9300
C18 H18A 0.9600
C18 H18B 0.9600
C18 H18C 0.9600
C19 H19A 0.9600
C19 H19B 0.9600
C19 H19C 0.9600

loop_
_geom_torsion_atom_site_label_1
_geom_torsion_atom_site_label_2
_geom_torsion_atom_site_label_3
_geom_torsion_atom_site_label_4
_geom_torsion
C8 N1 C1 C6 -176.8(3)
C7 N1 C1 C6 2.3(5)
C8 N1 C1 C2 0.8(5)
C7 N1 C1 C2 179.9(3)
N1 C1 C2 C3 -178.2(3)
C6 C1 C2 C3 -0.5(4)
C1 C2 C3 C4 0.2(5)
C2 C3 C4 C5 0.4(5)
C2 C3 C4 C9 -178.9(3)
C3 C4 C5 C6 -0.8(5)
C9 C4 C5 C6 178.5(3)
C4 C5 C6 C1 0.6(5)
N1 C1 C6 C5 177.8(3)
C2 C1 C6 C5 0.1(5)
C5 C4 C9 C10 179.0(3)
C3 C4 C9 C10 -1.7(5)
C4 C9 C10 C11 -178.0(3)
C9 C10 C11 C12 174.3(3)
C10 C11 C12 C13 3.2(5)
C10 C11 C12 C17 -175.6(3)
C11 C12 C13 C14 -178.4(3)
C17 C12 C13 C14 0.4(5)
C12 C13 C14 C15 -0.8(5)
C19 N2 C15 C16 177.3(3)
C18 N2 C15 C16 -2.7(5)
C19 N2 C15 C14 -2.9(5)
C18 N2 C15 C14 177.1(3)
C13 C14 C15 N2 -179.0(3)
C13 C14 C15 C16 0.9(4)
N2 C15 C16 C17 179.2(3)
C14 C15 C16 C17 -0.6(5)
C15 C16 C17 C12 0.3(5)
C11 C12 C17 C16 178.7(3)
C13 C12 C17 C16 -0.1(5)
